data_3000537
loop_
_publ_author_name
'Georgia Cametti'

_journal_name_full 'To be published'
_chemical_formula_sum 'Al12 Na11.15 O85 Si24'
_chemical_name_common Na-chabazite
_space_group_name_Hall '-R 3 2"'
_space_group_name_H-M_alt 'R -3 m :H'
_cell_angle_alpha 90
_cell_angle_beta 90
_cell_angle_gamma 120
_cell_length_a 13.7563(4)
_cell_length_b 13.7563(4)
_cell_length_c 15.2432(5)
_cell_measurement_temperature 293(2)
_cell_volume 2498.10(13)
_diffrn_ambient_temperature 293(2)
_diffrn_radiation_type MoK\a
_diffrn_radiation_wavelength 0.71073
_refine_ls_goodness_of_fit_ref 1.132
_refine_ls_R_factor_all 0.0495
_refine_ls_R_factor_gt 0.0432
_refine_ls_wR_factor_gt 0.1456
_refine_ls_wR_factor_ref 0.1503
_cod_database_code 3000537
_cod_hold_until_date 2024-11-29
_cod_depositor_requested_release_date 2024-11-29

loop_
_atom_site_label
_atom_site_fract_x
_atom_site_fract_y
_atom_site_fract_z
? ? ? ?
